data_4132933
loop_
_publ_author_name
'Wegeberg, Christina'
'Fern\'andez-Alvarez, V\'ictor M'
'de Aguirre, Adiran'
'Frandsen, Cathrine'
'Browne, Wesley R.'
'Maseras, Feliu'
'McKenzie, Christine J.'

_publ_section_title
;
 Photoinduced O<sub>2</sub>-Dependent Stepwise Oxidative Deglycination of
 a Nonheme Iron(III) Complex.
;
_journal_issue 43
_journal_name_full 'Journal of the American Chemical Society'
_journal_page_first 14150
_journal_page_last 14160
_journal_paper_doi 10.1021/jacs.8b07455
_journal_volume 140
_journal_year 2018
_chemical_formula_moiety 'C42 H45 Fe N10 O2 Zn, 3(Cl O4), 1.5(H2O)'
_chemical_formula_sum 'C42 H45 Cl3 Fe N10 O15.5 Zn'
_chemical_formula_weight 1165.44
_chemical_name_common '[Fe(SBPy3)Zn(tpena)](ClO4)6(H2O)3'
_space_group_crystal_system orthorhombic
_space_group_IT_number 19
_space_group_name_Hall 'P 2ac 2ab'
_space_group_name_H-M_alt 'P 21 21 21'
_atom_sites_solution_hydrogens geom
_atom_sites_solution_primary dual
_atom_sites_solution_secondary difmap
_audit_creation_method SHELXL-2014/6
_cell_angle_alpha 90
_cell_angle_beta 90
_cell_angle_gamma 90
_cell_formula_units_Z 8
_cell_length_a 13.3863(3)
_cell_length_b 17.7438(4)
_cell_length_c 40.7345(13)
_cell_measurement_reflns_used 12889
_cell_measurement_temperature 100(2)
_cell_measurement_theta_max 76.4030
_cell_measurement_theta_min 4.0980
_cell_volume 9675.4(4)
_computing_cell_refinement 'CrysAlisPro 1.171.39.12b (Rigaku OD, 2015)'
_computing_data_collection 'CrysAlisPro 1.171.39.12b (Rigaku OD, 2015)'
_computing_data_reduction 'CrysAlisPro 1.171.39.12b (Rigaku OD, 2015)'
_computing_molecular_graphics 'Mercury 3.9 (Macrae at al., 2008) and POV-RAY (Cason, 2004)'
_computing_publication_material 'SHELXL-2014 (Sheldrick, 2014)'
_computing_structure_refinement 'SHELXL-2016/6 (Sheldrick, 2016)'
_computing_structure_solution 'SHELXL-2014/5 (Sheldrick, 2014)'
_diffrn_ambient_temperature 100(2)
_diffrn_detector_area_resol_mean 5.2923
_diffrn_measured_fraction_theta_full 0.998
_diffrn_measured_fraction_theta_max 0.970
_diffrn_measurement_device_type 'XtaLAB Synergy, Dualflex, AtlasS2'
_diffrn_measurement_method '\w scans'
_diffrn_radiation_type CuK\a
_diffrn_radiation_wavelength 1.54184
_diffrn_reflns_av_R_equivalents 0.0450
_diffrn_reflns_av_unetI/netI 0.0717
_diffrn_reflns_Laue_measured_fraction_full 0.998
_diffrn_reflns_Laue_measured_fraction_max 0.970
_diffrn_reflns_limit_h_max 11
_diffrn_reflns_limit_h_min -16
_diffrn_reflns_limit_k_max 14
_diffrn_reflns_limit_k_min -22
_diffrn_reflns_limit_l_max 49
_diffrn_reflns_limit_l_min -51
_diffrn_reflns_number 33496
_diffrn_reflns_point_group_measured_fraction_full 0.999
_diffrn_reflns_point_group_measured_fraction_max 0.971
_diffrn_reflns_theta_full 67.684
_diffrn_reflns_theta_max 76.948
_diffrn_reflns_theta_min 3.303
_diffrn_source 'micro-focus sealed X-ray tube'
_exptl_absorpt_coefficient_mu 5.230
_exptl_absorpt_correction_T_max 1.000
_exptl_absorpt_correction_T_min 0.286
_exptl_absorpt_correction_type gaussian
_exptl_absorpt_process_details
; 
CrysAlisPro 1.171.39.12b (Rigaku Oxford Diffraction, 2015) 
Numerical absorption correction based on gaussian integration over 
   a multifaceted crystal model 
Empirical absorption correction using spherical harmonics, 
 implemented in SCALE3 ABSPACK scaling algorithm. 
;
_exptl_crystal_colour 'clear dark purple'
_exptl_crystal_density_diffrn 1.600
_exptl_crystal_description needle
_exptl_crystal_F_000 4784
_exptl_crystal_size_max 0.524
_exptl_crystal_size_mid 0.095
_exptl_crystal_size_min 0.054
_refine_diff_density_max 1.421
_refine_diff_density_min -1.025
_refine_diff_density_rms 0.118
_refine_ls_abs_structure_details
; 
 Refined as an inversion twin. 
;
_refine_ls_abs_structure_Flack 0.431(8)
_refine_ls_extinction_method none
_refine_ls_goodness_of_fit_ref 1.059
_refine_ls_hydrogen_treatment constr
_refine_ls_matrix_type full
_refine_ls_number_parameters 1307
_refine_ls_number_reflns 18082
_refine_ls_number_restraints 1422
_refine_ls_restrained_S_all 1.042
_refine_ls_R_factor_all 0.0819
_refine_ls_R_factor_gt 0.0765
_refine_ls_shift/su_max 0.001
_refine_ls_shift/su_mean 0.000
_refine_ls_structure_factor_coef Fsqd
_refine_ls_weighting_details 'w=1/[\s^2^(Fo^2^)+(0.0738P)^2^+45.8641P] where P=(Fo^2^+2Fc^2^)/3'
_refine_ls_weighting_scheme calc
_refine_ls_wR_factor_gt 0.1840
_refine_ls_wR_factor_ref 0.1885
_reflns_Friedel_coverage 0.835
_reflns_Friedel_fraction_full 0.999
_reflns_Friedel_fraction_max 0.971
_reflns_number_gt 16800
_reflns_number_total 18082
_reflns_threshold_expression 'I > 2\s(I)'
_cod_data_source_file ja8b07455_si_002.cif
_cod_data_source_block CW_a_a
_cod_depositor_comments
;

2020-05-08
Z value and formula fixed to values more according to usual
chemical conventions.                 miguel
;
_cod_original_formula_sum 'C84 H90 Cl6 Fe2 N20 O31 Zn2'
_cod_original_formula_weight 2330.89
_cod_original_formula_moiety '(C42 H45 Fe N10 O2 Zn)2, (Cl O4)6, (H2O)3'
_cod_original_formula_units_Z 4
_cod_database_code 4132933
_shelx_space_group_comment
; 
The symmetry employed for this shelxl refinement is uniquely defined 
by the following loop, which should always be used as a source of 
symmetry information in preference to the above space-group names. 
They are only intended as comments. 
;
_shelx_estimated_absorpt_t_min 0.170
_shelx_estimated_absorpt_t_max 0.765
_shelxl_version_number 2014/6

loop_
_space_group_symop_operation_xyz
'x, y, z'
'-x+1/2, -y, z+1/2'
'-x, y+1/2, -z+1/2'
'x+1/2, -y+1/2, -z'

loop_
_atom_site_label
_atom_site_type_symbol
_atom_site_fract_x
_atom_site_fract_y
_atom_site_fract_z
_atom_site_U_iso_or_equiv
_atom_site_adp_type
_atom_site_occupancy
_atom_site_site_symmetry_order
_atom_site_calc_flag
_atom_site_refinement_flags_posn
_atom_site_refinement_flags_adp
Cl1 Cl 0.24181(18) 0.45528(14) 0.76948(6) 0.0323(5) Uani 1 1 d D U
O1 O 0.2977(6) 0.4031(5) 0.7892(2) 0.0415(18) Uani 1 1 d D U
O2 O 0.1939(7) 0.5096(5) 0.7902(2) 0.047(2) Uani 1 1 d D U
O3 O 0.1658(5) 0.4154(5) 0.75140(19) 0.0374(17) Uani 1 1 d D U
O4 O 0.3054(6) 0.4930(5) 0.7470(2) 0.048(2) Uani 1 1 d D U
Cl2 Cl 0.51787(19) 0.29400(14) 0.67985(6) 0.0341(5) Uani 1 1 d D U
O5 O 0.4602(9) 0.3173(7) 0.7079(2) 0.075(3) Uani 1 1 d D U
O6 O 0.6040(9) 0.3341(8) 0.6766(5) 0.118(5) Uani 1 1 d D U
O7 O 0.4542(11) 0.3109(8) 0.6528(3) 0.101(4) Uani 1 1 d D U
O8 O 0.5349(8) 0.2161(5) 0.6801(2) 0.059(3) Uani 1 1 d D U
Cl3 Cl 0.28034(18) 0.80559(14) 0.66460(6) 0.0331(5) Uani 1 1 d . U
O9 O 0.2669(6) 0.7452(5) 0.6421(2) 0.0409(18) Uani 1 1 d . U
O10 O 0.2771(7) 0.7787(6) 0.6972(2) 0.054(2) Uani 1 1 d . U
O11 O 0.3744(6) 0.8406(5) 0.6587(2) 0.0414(18) Uani 1 1 d . U
O12 O 0.2040(6) 0.8618(5) 0.6591(2) 0.048(2) Uani 1 1 d . U
Cl4 Cl 0.0795(3) 0.5213(2) 0.57344(7) 0.0573(9) Uani 1 1 d D U
O13 O 0.0681(10) 0.4887(6) 0.6051(2) 0.073(3) Uani 1 1 d D U
O14 O 0.0000(8) 0.5656(6) 0.5635(3) 0.070(3) Uani 1 1 d D U
O15 O 0.1574(11) 0.5802(8) 0.5791(4) 0.112(5) Uani 1 1 d D U
O16 O 0.1208(9) 0.4743(6) 0.5500(2) 0.075(3) Uani 1 1 d D U
Cl5 Cl 0.2504(2) 0.68506(18) 0.44664(8) 0.0463(7) Uani 1 1 d D U
O17 O 0.2031(8) 0.7570(6) 0.4482(2) 0.064(3) Uani 1 1 d D U
O18 O 0.2174(8) 0.6398(5) 0.4736(2) 0.058(2) Uani 1 1 d D U
O19 O 0.3555(7) 0.6946(7) 0.4472(3) 0.071(3) Uani 1 1 d D U
O20 O 0.2232(8) 0.6507(7) 0.4167(2) 0.066(3) Uani 1 1 d D U
Cl6 Cl 0.29553(17) 0.24488(14) 0.44606(6) 0.0299(5) Uani 1 1 d . U
O21 O 0.2694(10) 0.1691(6) 0.4500(3) 0.073(3) Uani 1 1 d . U
O22 O 0.2131(7) 0.2928(7) 0.4548(3) 0.070(3) Uani 1 1 d . U
O23 O 0.3744(7) 0.2631(7) 0.4683(2) 0.063(3) Uani 1 1 d . U
O24 O 0.3260(6) 0.2603(6) 0.41299(19) 0.051(2) Uani 1 1 d . U
Zn1A Zn -0.37051(9) 0.59860(7) 0.68881(3) 0.0237(3) Uani 1 1 d . U
Fe1B Fe -0.00868(9) 0.65473(7) 0.72809(3) 0.0144(3) Uani 1 1 d . U
O1A O -0.2266(4) 0.6313(4) 0.70528(17) 0.0265(14) Uani 1 1 d . U
O2A O -0.1502(4) 0.6883(4) 0.74669(16) 0.0245(13) Uani 1 1 d . U
N1A N -0.5123(6) 0.5731(5) 0.6670(2) 0.0268(16) Uani 1 1 d . U
N1B N 0.0228(6) 0.5789(5) 0.6823(2) 0.0316(17) Uani 1 1 d . U
N2A N -0.2998(6) 0.5476(5) 0.6481(2) 0.0291(17) Uani 1 1 d . U
N2B N 0.1504(6) 0.6455(5) 0.7267(2) 0.0281(16) Uani 1 1 d . U
N3A N -0.4035(6) 0.5360(5) 0.73167(19) 0.0255(15) Uani 1 1 d . U
N3B N 0.0456(5) 0.7082(5) 0.7738(2) 0.0238(15) Uani 1 1 d . U
N4A N -0.3811(6) 0.6910(5) 0.6522(2) 0.0303(17) Uani 1 1 d . U
N4B N -0.0317(6) 0.7286(5) 0.6884(2) 0.0274(16) Uani 1 1 d . U
N5A N -0.4126(5) 0.6895(4) 0.72231(19) 0.0233(15) Uani 1 1 d . U
N5B N -0.0419(6) 0.5435(5) 0.7432(2) 0.0279(16) Uani 1 1 d . U
C1A C -0.5657(7) 0.5128(6) 0.6745(3) 0.028(2) Uani 1 1 d . U
H1A H -0.5495 0.4854 0.6938 0.033 Uiso 1 1 calc R U
C1B C -0.0535(8) 0.5192(6) 0.6852(3) 0.036(2) Uani 1 1 d . U
H1BA H -0.0340 0.4757 0.6713 0.043 Uiso 1 1 calc R U
H1BB H -0.1183 0.5384 0.6770 0.043 Uiso 1 1 calc R U
C2A C -0.6438(7) 0.4882(6) 0.6553(3) 0.034(2) Uani 1 1 d . U
H2A H -0.6805 0.4442 0.6610 0.041 Uiso 1 1 calc R U
C2B C -0.0650(7) 0.4939(6) 0.7198(3) 0.032(2) Uani 1 1 d . U
C3A C -0.6674(8) 0.5294(7) 0.6274(3) 0.038(2) Uani 1 1 d . U
H3A H -0.7215 0.5145 0.6138 0.045 Uiso 1 1 calc R U
C3B C -0.1044(8) 0.4224(6) 0.7275(4) 0.045(3) Uani 1 1 d . U
H3B H -0.1239 0.3885 0.7106 0.054 Uiso 1 1 calc R U
C4A C -0.6115(8) 0.5925(6) 0.6195(3) 0.036(2) Uani 1 1 d . U
H4A H -0.6262 0.6210 0.6004 0.043 Uiso 1 1 calc R U
C4B C -0.1140(9) 0.4027(7) 0.7602(4) 0.050(3) Uani 1 1 d . U
H4B H -0.1389 0.3544 0.7661 0.060 Uiso 1 1 calc R U
C5A C -0.5333(7) 0.6135(6) 0.6401(3) 0.029(2) Uani 1 1 d . U
C5B C -0.0872(8) 0.4537(6) 0.7842(3) 0.043(3) Uani 1 1 d . U
H5B H -0.0935 0.4412 0.8068 0.051 Uiso 1 1 calc R U
C6A C -0.4726(8) 0.6825(6) 0.6323(3) 0.033(2) Uani 1 1 d . U
H6AA H -0.4534 0.6808 0.6088 0.039 Uiso 1 1 calc R U
H6AB H -0.5150 0.7276 0.6356 0.039 Uiso 1 1 calc R U
C6B C -0.0514(7) 0.5223(6) 0.7748(3) 0.035(2) Uani 1 1 d . U
H6B H -0.0321 0.5570 0.7914 0.042 Uiso 1 1 calc R U
C7A C -0.2832(8) 0.4746(6) 0.6428(3) 0.033(2) Uani 1 1 d . U
H7A H -0.3033 0.4398 0.6593 0.040 Uiso 1 1 calc R U
C7B C 0.1222(7) 0.5452(6) 0.6870(3) 0.029(2) Uani 1 1 d . U
H7BA H 0.1460 0.5225 0.6663 0.035 Uiso 1 1 calc R U
H7BB H 0.1190 0.5052 0.7039 0.035 Uiso 1 1 calc R U
C8A C -0.2385(9) 0.4467(7) 0.6148(3) 0.044(3) Uani 1 1 d . U
H8A H -0.2274 0.3943 0.6120 0.053 Uiso 1 1 calc R U
C8B C 0.1943(7) 0.6083(6) 0.6981(3) 0.032(2) Uani 1 1 d . U
H8BA H 0.2601 0.5865 0.7040 0.039 Uiso 1 1 calc R U
H8BB H 0.2041 0.6451 0.6802 0.039 Uiso 1 1 calc R U
C9A C -0.2106(11) 0.4985(8) 0.5911(3) 0.051(3) Uani 1 1 d . U
H9A H -0.1789 0.4819 0.5715 0.062 Uiso 1 1 calc R U
C9B C 0.1984(7) 0.6633(6) 0.7517(3) 0.0280(19) Uani 1 1 d . U
H9B H 0.2681 0.6537 0.7531 0.034 Uiso 1 1 calc R U
C10A C -0.2286(9) 0.5736(8) 0.5960(3) 0.045(3) Uani 1 1 d . U
H10A H -0.2110 0.6092 0.5795 0.054 Uiso 1 1 calc R U
C10B C 0.1444(7) 0.7002(6) 0.7794(2) 0.0268(19) Uani 1 1 d . U
C11A C -0.2733(8) 0.5979(7) 0.6254(3) 0.034(2) Uani 1 1 d . U
C11B C 0.1932(8) 0.7221(7) 0.8079(3) 0.039(2) Uani 1 1 d . U
H11B H 0.2631 0.7150 0.8106 0.046 Uiso 1 1 calc R U
C12A C -0.2892(8) 0.6803(6) 0.6329(3) 0.034(2) Uani 1 1 d . U
H12A H -0.2313 0.6999 0.6454 0.040 Uiso 1 1 calc R U
H12B H -0.2942 0.7090 0.6122 0.040 Uiso 1 1 calc R U
C12B C 0.1356(8) 0.7546(7) 0.8322(3) 0.037(2) Uani 1 1 d . U
H12C H 0.1652 0.7685 0.8525 0.044 Uiso 1 1 calc R U
C13A C -0.3766(7) 0.4668(6) 0.7396(2) 0.0289(19) Uani 1 1 d . U
H13A H -0.3349 0.4401 0.7247 0.035 Uiso 1 1 calc R U
C13B C 0.0333(8) 0.7672(7) 0.8269(3) 0.035(2) Uani 1 1 d . U
H13B H -0.0065 0.7913 0.8431 0.042 Uiso 1 1 calc R U
C14A C -0.4056(8) 0.4302(6) 0.7685(3) 0.033(2) Uani 1 1 d . U
H14A H -0.3861 0.3798 0.7732 0.039 Uiso 1 1 calc R U
C14B C -0.0078(7) 0.7436(6) 0.7977(2) 0.0273(19) Uani 1 1 d . U
H14B H -0.0769 0.7526 0.7940 0.033 Uiso 1 1 calc R U
C15A C -0.4652(8) 0.4724(6) 0.7901(2) 0.031(2) Uani 1 1 d . U
H15A H -0.4877 0.4503 0.8101 0.038 Uiso 1 1 calc R U
C15B C 0.0157(9) 0.6238(7) 0.6520(3) 0.040(2) Uani 1 1 d . U
H15B H -0.0293 0.5976 0.6364 0.048 Uiso 1 1 calc R U
H15C H 0.0826 0.6266 0.6417 0.048 Uiso 1 1 calc R U
C16A C -0.4910(7) 0.5450(6) 0.7827(2) 0.0295(19) Uani 1 1 d . U
H16A H -0.5300 0.5735 0.7978 0.035 Uiso 1 1 calc R U
C16B C -0.0225(7) 0.7027(7) 0.6575(2) 0.031(2) Uani 1 1 d . U
C17A C -0.4603(7) 0.5775(6) 0.7532(2) 0.0246(18) Uani 1 1 d . U
C17B C -0.0480(8) 0.7458(6) 0.6302(3) 0.034(2) Uani 1 1 d . U
H17B H -0.0415 0.7263 0.6086 0.041 Uiso 1 1 calc R U
C18A C -0.4898(7) 0.6530(6) 0.7426(3) 0.0273(19) Uani 1 1 d . U
H18A H -0.5030 0.6846 0.7622 0.033 Uiso 1 1 calc R U
H18B H -0.5526 0.6496 0.7298 0.033 Uiso 1 1 calc R U
C18B C -0.0833(8) 0.8182(6) 0.6357(3) 0.036(2) Uani 1 1 d . U
H18C H -0.1018 0.8494 0.6178 0.043 Uiso 1 1 calc R U
C19A C -0.3819(8) 0.7604(6) 0.6721(3) 0.031(2) Uani 1 1 d . U
H19A H -0.4058 0.8029 0.6584 0.037 Uiso 1 1 calc R U
H19B H -0.3130 0.7721 0.6793 0.037 Uiso 1 1 calc R U
C19B C -0.0914(8) 0.8445(7) 0.6675(3) 0.039(2) Uani 1 1 d . U
H19C H -0.1151 0.8941 0.6716 0.047 Uiso 1 1 calc R U
C20A C -0.4475(7) 0.7526(5) 0.7013(2) 0.0268(19) Uani 1 1 d . U
H20A H -0.4467 0.8000 0.7141 0.032 Uiso 1 1 calc R U
H20B H -0.5170 0.7429 0.6942 0.032 Uiso 1 1 calc R U
C20B C -0.0653(7) 0.7992(6) 0.6927(3) 0.029(2) Uani 1 1 d . U
H20C H -0.0710 0.8180 0.7145 0.035 Uiso 1 1 calc R U
C21A C -0.3236(6) 0.7102(6) 0.7418(2) 0.0243(19) Uani 1 1 d . U
H21A H -0.3353 0.6960 0.7650 0.029 Uiso 1 1 calc R U
H21B H -0.3150 0.7656 0.7410 0.029 Uiso 1 1 calc R U
C22A C -0.2277(6) 0.6730(5) 0.7301(2) 0.0234(18) Uani 1 1 d . U
Zn1T Zn 0.90339(8) 0.46735(7) 0.42502(3) 0.0219(3) Uani 1 1 d . U
O1T O 0.7651(4) 0.4622(4) 0.44948(15) 0.0249(13) Uani 1 1 d . U
O2T O 0.6924(4) 0.4709(4) 0.49830(17) 0.0296(15) Uani 1 1 d . U
N1S N 0.5048(6) 0.4749(5) 0.4207(2) 0.0315(17) Uani 1 1 d . U
Fe1S Fe 0.54669(10) 0.46671(8) 0.47706(3) 0.0189(3) Uani 1 1 d . U
N1T N 1.0421(5) 0.4595(5) 0.39972(19) 0.0248(15) Uani 1 1 d . U
N2S N 0.3849(6) 0.4627(7) 0.4742(2) 0.042(2) Uani 1 1 d . U
N2T N 0.8286(6) 0.4305(5) 0.38202(19) 0.0240(15) Uani 1 1 d . U
N3S N 0.4972(6) 0.4405(5) 0.5265(2) 0.0304(17) Uani 1 1 d . U
N3T N 0.9205(6) 0.5833(5) 0.4365(2) 0.0284(17) Uani 1 1 d . U
N4S N 0.5778(6) 0.3588(5) 0.4593(2) 0.0291(17) Uani 1 1 d . U
N4T N 0.9294(6) 0.3438(5) 0.4271(2) 0.0264(16) Uani 1 1 d . U
N5S N 0.5784(6) 0.5776(5) 0.4635(2) 0.0312(17) Uani 1 1 d . U
N5T N 0.9558(6) 0.4590(5) 0.47582(19) 0.0245(15) Uani 1 1 d . U
C1S C 0.5798(7) 0.5277(6) 0.4078(3) 0.032(2) Uani 1 1 d . U
H1SA H 0.5584 0.5469 0.3861 0.038 Uiso 1 1 calc R U
H1SB H 0.6445 0.5015 0.4050 0.038 Uiso 1 1 calc R U
C1T C 1.0915(7) 0.5184(6) 0.3863(3) 0.030(2) Uani 1 1 d . U
H1T H 1.0705 0.5679 0.3918 0.036 Uiso 1 1 calc R U
C2S C 0.5920(7) 0.5929(7) 0.4315(3) 0.034(2) Uani 1 1 d . U
C2T C 1.1717(7) 0.5097(7) 0.3650(3) 0.035(2) Uani 1 1 d . U
H2T H 1.2019 0.5520 0.3546 0.042 Uiso 1 1 calc R U
C3S C 0.6175(8) 0.6652(7) 0.4208(3) 0.042(2) Uani 1 1 d . U
H3S H 0.6251 0.6753 0.3981 0.051 Uiso 1 1 calc R U
C3T C 1.2060(8) 0.4368(7) 0.3592(3) 0.037(2) Uani 1 1 d . U
H3T H 1.2624 0.4285 0.3455 0.044 Uiso 1 1 calc R U
C4S C 0.6314(8) 0.7213(7) 0.4434(3) 0.043(2) Uani 1 1 d . U
H4S H 0.6478 0.7707 0.4362 0.051 Uiso 1 1 calc R U
C4T C 1.1570(7) 0.3760(7) 0.3737(3) 0.033(2) Uani 1 1 d . U
H4T H 1.1800 0.3260 0.3701 0.040 Uiso 1 1 calc R U
C5S C 0.6219(9) 0.7066(6) 0.4759(3) 0.042(2) Uani 1 1 d . U
H5S H 0.6327 0.7445 0.4920 0.050 Uiso 1 1 calc R U
C5T C 1.0744(7) 0.3895(6) 0.3933(2) 0.0241(18) Uani 1 1 d . U
C6S C 0.5952(9) 0.6323(6) 0.4847(3) 0.039(2) Uani 1 1 d . U
H6S H 0.5890 0.6210 0.5074 0.046 Uiso 1 1 calc R U
C6T C 1.0172(8) 0.3235(6) 0.4074(3) 0.030(2) Uani 1 1 d . U
H6TA H 0.9952 0.2908 0.3891 0.036 Uiso 1 1 calc R U
H6TB H 1.0633 0.2936 0.4213 0.036 Uiso 1 1 calc R U
C7S C 0.4043(7) 0.5080(6) 0.4191(3) 0.033(2) Uani 1 1 d . U
H7SA H 0.3777 0.5025 0.3965 0.039 Uiso 1 1 calc R U
H7SB H 0.4084 0.5625 0.4241 0.039 Uiso 1 1 calc R U
C7T C 0.8063(7) 0.4701(6) 0.3553(2) 0.0264(18) Uani 1 1 d . U
H7T H 0.8214 0.5224 0.3551 0.032 Uiso 1 1 calc R U
C8S C 0.3344(8) 0.4708(8) 0.4428(3) 0.039(2) Uani 1 1 d . U
H8SA H 0.2735 0.5018 0.4455 0.047 Uiso 1 1 calc R U
H8SB H 0.3144 0.4207 0.4344 0.047 Uiso 1 1 calc R U
C8T C 0.7620(7) 0.4388(7) 0.3278(3) 0.031(2) Uani 1 1 d . U
H8T H 0.7468 0.4690 0.3092 0.038 Uiso 1 1 calc R U
C9S C 0.3398(8) 0.4447(8) 0.5000(3) 0.043(3) Uani 1 1 d . U
H9S H 0.2690 0.4405 0.5004 0.051 Uiso 1 1 calc R U
C9T C 0.7406(8) 0.3631(7) 0.3280(3) 0.037(2) Uani 1 1 d . U
H9T H 0.7105 0.3399 0.3094 0.044 Uiso 1 1 calc R U
C10S C 0.3995(8) 0.4303(6) 0.5299(3) 0.034(2) Uani 1 1 d . U
C10T C 0.7639(8) 0.3205(7) 0.3559(3) 0.036(2) Uani 1 1 d . U
H10T H 0.7490 0.2682 0.3567 0.043 Uiso 1 1 calc R U
C11S C 0.3566(9) 0.4048(7) 0.5586(3) 0.043(3) Uani 1 1 d . U
H11S H 0.2864 0.3976 0.5599 0.051 Uiso 1 1 calc R U
C11T C 0.8090(7) 0.3561(6) 0.3823(2) 0.0257(18) Uani 1 1 d . U
C12S C 0.4162(9) 0.3897(7) 0.5851(3) 0.040(2) Uani 1 1 d . U
H12S H 0.3878 0.3740 0.6054 0.047 Uiso 1 1 calc R U
C12T C 0.8362(8) 0.3138(6) 0.4131(3) 0.0279(19) Uani 1 1 d . U
H12D H 0.7816 0.3186 0.4293 0.033 Uiso 1 1 calc R U
H12E H 0.8448 0.2597 0.4079 0.033 Uiso 1 1 calc R U
C13S C 0.5178(9) 0.3980(7) 0.5818(3) 0.039(2) Uani 1 1 d . U
H13S H 0.5612 0.3856 0.5995 0.047 Uiso 1 1 calc R U
C13T C 0.8765(8) 0.6424(6) 0.4222(3) 0.035(2) Uani 1 1 d . U
H13T H 0.8444 0.6356 0.4016 0.042 Uiso 1 1 calc R U
C14S C 0.5562(8) 0.4245(7) 0.5525(3) 0.034(2) Uani 1 1 d . U
H14S H 0.6262 0.4318 0.5506 0.041 Uiso 1 1 calc R U
C14T C 0.8764(9) 0.7130(7) 0.4365(3) 0.044(3) Uani 1 1 d . U
H14T H 0.8445 0.7541 0.4258 0.053 Uiso 1 1 calc R U
C15S C 0.5113(9) 0.3990(6) 0.4058(3) 0.038(2) Uani 1 1 d . U
H15D H 0.5513 0.4021 0.3854 0.046 Uiso 1 1 calc R U
H15E H 0.4433 0.3822 0.3997 0.046 Uiso 1 1 calc R U
C15T C 0.9232(12) 0.7231(9) 0.4662(4) 0.063(4) Uani 1 1 d . U
H15T H 0.9237 0.7713 0.4764 0.076 Uiso 1 1 calc R U
C16S C 0.5573(7) 0.3415(6) 0.4282(3) 0.0294(19) Uani 1 1 d . U
C16T C 0.9702(10) 0.6618(8) 0.4814(4) 0.052(3) Uani 1 1 d . U
H16T H 1.0018 0.6673 0.5021 0.062 Uiso 1 1 calc R U
C17S C 0.5758(8) 0.2690(6) 0.4162(3) 0.033(2) Uani 1 1 d . U
H17S H 0.5591 0.2564 0.3942 0.040 Uiso 1 1 calc R U
C17T C 0.9696(8) 0.5924(7) 0.4653(3) 0.037(2) Uani 1 1 d . U
C18S C 0.6181(8) 0.2164(7) 0.4364(3) 0.036(2) Uani 1 1 d . U
H18S H 0.6320 0.1672 0.4285 0.043 Uiso 1 1 calc R U
C18T C 1.0217(8) 0.5248(6) 0.4787(3) 0.035(2) Uani 1 1 d . U
H18D H 1.0842 0.5158 0.4663 0.042 Uiso 1 1 calc R U
H18E H 1.0393 0.5333 0.5020 0.042 Uiso 1 1 calc R U
C19S C 0.6406(8) 0.2353(6) 0.4687(3) 0.034(2) Uani 1 1 d . U
H19S H 0.6706 0.1996 0.4831 0.041 Uiso 1 1 calc R U
C19T C 0.9426(8) 0.3258(6) 0.4624(3) 0.032(2) Uani 1 1 d . U
H19D H 0.9756 0.2762 0.4648 0.038 Uiso 1 1 calc R U
H19E H 0.8765 0.3231 0.4733 0.038 Uiso 1 1 calc R U
C20S C 0.6184(7) 0.3071(6) 0.4795(3) 0.031(2) Uani 1 1 d . U
H20S H 0.6322 0.3204 0.5016 0.037 Uiso 1 1 calc R U
C20T C 1.0054(7) 0.3859(6) 0.4786(3) 0.0282(19) Uani 1 1 d . U
H20D H 1.0155 0.3733 0.5020 0.034 Uiso 1 1 calc R U
H20E H 1.0718 0.3882 0.4679 0.034 Uiso 1 1 calc R U
C21T C 0.8673(7) 0.4669(6) 0.4981(2) 0.0263(19) Uani 1 1 d . U
H21C H 0.8738 0.5146 0.5105 0.032 Uiso 1 1 calc R U
H21D H 0.8682 0.4250 0.5141 0.032 Uiso 1 1 calc R U
C22T C 0.7671(7) 0.4667(6) 0.4805(2) 0.0245(17) Uani 1 1 d . U
O26 O 0.2371(6) 0.3350(5) 0.69572(19) 0.0382(18) Uani 1 1 d . .
O25 O 0.1650(8) 0.3575(5) 0.6331(2) 0.058(3) Uani 1 1 d . .
O27 O 0.3140(13) 0.6087(8) 0.5359(3) 0.107(5) Uani 1 1 d . .

loop_
_atom_site_aniso_label
_atom_site_aniso_U_11
_atom_site_aniso_U_22
_atom_site_aniso_U_33
_atom_site_aniso_U_23
_atom_site_aniso_U_13
_atom_site_aniso_U_12
Cl1 0.0319(11) 0.0272(12) 0.0378(12) 0.0024(10) -0.0072(10) -0.0007(9)
O1 0.045(4) 0.034(4) 0.046(4) 0.007(3) -0.009(3) 0.013(3)
O2 0.058(5) 0.033(4) 0.051(5) -0.011(4) -0.009(4) 0.009(4)
O3 0.032(4) 0.040(4) 0.040(4) -0.005(3) -0.005(3) -0.010(3)
O4 0.035(4) 0.053(5) 0.054(5) 0.014(4) -0.003(3) -0.011(4)
Cl2 0.0402(13) 0.0281(12) 0.0340(12) 0.0031(10) 0.0012(10) -0.0024(10)
O5 0.085(7) 0.081(8) 0.057(5) -0.005(5) 0.027(5) 0.009(6)
O6 0.064(6) 0.090(9) 0.201(15) 0.004(9) 0.026(7) -0.021(6)
O7 0.132(10) 0.081(9) 0.089(7) -0.005(6) -0.046(7) 0.033(8)
O8 0.084(7) 0.041(4) 0.053(5) 0.004(4) 0.017(5) 0.007(4)
Cl3 0.0328(12) 0.0288(12) 0.0377(13) -0.0046(10) 0.0034(10) -0.0013(9)
O9 0.051(5) 0.031(4) 0.041(4) -0.005(3) 0.002(3) -0.004(3)
O10 0.067(6) 0.058(5) 0.037(4) 0.000(4) 0.003(4) -0.020(4)
O11 0.036(4) 0.046(4) 0.042(4) 0.006(4) 0.001(3) -0.003(3)
O12 0.043(4) 0.039(4) 0.061(5) -0.007(4) 0.002(4) 0.010(3)
Cl4 0.0611(18) 0.077(2) 0.0343(14) -0.0123(15) -0.0136(13) 0.0339(17)
O13 0.113(8) 0.059(6) 0.046(5) -0.003(4) -0.004(5) 0.031(6)
O14 0.063(5) 0.081(7) 0.065(6) 0.007(5) 0.010(5) 0.040(5)
O15 0.111(8) 0.103(9) 0.123(11) 0.007(8) -0.044(8) -0.005(7)
O16 0.099(8) 0.062(6) 0.063(6) 0.005(5) 0.024(5) 0.039(6)
Cl5 0.0512(16) 0.0442(15) 0.0436(15) -0.0025(13) 0.0083(13) -0.0009(13)
O17 0.080(6) 0.062(5) 0.051(5) 0.005(4) 0.011(5) 0.013(5)
O18 0.068(6) 0.051(5) 0.056(5) 0.012(4) 0.009(4) -0.007(4)
O19 0.052(5) 0.082(8) 0.077(7) -0.009(6) 0.004(4) -0.011(5)
O20 0.063(6) 0.085(7) 0.051(5) -0.018(5) -0.006(4) 0.002(5)
Cl6 0.0242(10) 0.0338(12) 0.0318(12) 0.0056(10) 0.0005(9) -0.0037(9)
O21 0.100(8) 0.048(5) 0.071(7) -0.001(4) 0.019(6) -0.016(5)
O22 0.052(5) 0.100(8) 0.057(6) 0.016(5) 0.018(4) 0.033(5)
O23 0.040(4) 0.108(8) 0.041(4) 0.004(5) -0.009(4) -0.019(5)
O24 0.041(4) 0.082(7) 0.029(4) 0.014(4) 0.001(3) 0.001(4)
Zn1A 0.0208(6) 0.0252(6) 0.0252(6) -0.0026(5) -0.0001(5) -0.0026(5)
Fe1B 0.0105(5) 0.0146(6) 0.0182(6) 0.0002(5) -0.0003(5) 0.0010(5)
O1A 0.013(3) 0.035(4) 0.032(3) -0.010(3) 0.001(2) -0.003(2)
O2A 0.012(3) 0.029(3) 0.032(3) -0.004(3) -0.002(2) 0.001(2)
N1A 0.018(3) 0.031(4) 0.032(4) -0.004(3) -0.001(3) -0.003(3)
N1B 0.027(4) 0.033(4) 0.035(4) -0.006(3) 0.001(3) 0.005(3)
N2A 0.029(4) 0.030(4) 0.029(4) -0.008(3) 0.002(3) -0.011(3)
N2B 0.022(3) 0.030(4) 0.032(4) 0.001(3) 0.002(3) 0.005(3)
N3A 0.025(3) 0.028(3) 0.024(3) -0.005(3) 0.000(3) -0.001(3)
N3B 0.018(3) 0.027(4) 0.026(3) 0.001(3) 0.002(3) -0.001(3)
N4A 0.032(4) 0.028(4) 0.031(4) -0.002(3) 0.000(3) -0.007(3)
N4B 0.021(4) 0.031(4) 0.031(4) 0.003(3) 0.004(3) -0.001(3)
N5A 0.018(3) 0.024(3) 0.028(3) -0.005(3) -0.001(3) -0.002(3)
N5B 0.019(3) 0.023(3) 0.042(4) -0.001(3) 0.004(3) 0.003(3)
C1A 0.018(4) 0.030(4) 0.035(5) -0.004(4) 0.003(3) -0.005(3)
C1B 0.025(4) 0.034(5) 0.049(5) -0.014(4) -0.003(4) 0.005(4)
C2A 0.018(4) 0.036(5) 0.048(5) -0.010(4) 0.001(4) -0.004(4)
C2B 0.016(4) 0.023(4) 0.055(5) -0.008(3) 0.003(3) 0.002(3)
C3A 0.028(4) 0.032(5) 0.053(6) -0.013(4) -0.008(4) 0.001(4)
C3B 0.027(5) 0.026(5) 0.083(7) -0.004(4) 0.008(5) -0.001(4)
C4A 0.031(5) 0.033(5) 0.044(5) -0.009(4) -0.010(4) 0.002(4)
C4B 0.033(6) 0.030(5) 0.088(7) 0.003(5) 0.012(5) 0.002(4)
C5A 0.021(4) 0.033(5) 0.034(4) -0.005(4) -0.007(3) 0.000(3)
C5B 0.027(5) 0.028(5) 0.074(7) 0.012(4) 0.018(5) 0.004(4)
C6A 0.032(4) 0.035(5) 0.031(5) -0.002(4) -0.008(4) -0.006(4)
C6B 0.027(5) 0.034(5) 0.043(5) 0.008(4) 0.007(4) 0.001(4)
C7A 0.034(5) 0.032(5) 0.034(5) -0.010(4) 0.001(4) -0.008(4)
C7B 0.024(4) 0.025(4) 0.039(5) -0.003(4) 0.004(4) 0.001(3)
C8A 0.048(6) 0.044(6) 0.041(5) -0.021(4) 0.011(5) -0.014(5)
C8B 0.023(4) 0.032(5) 0.041(5) -0.005(4) 0.010(4) -0.001(4)
C9A 0.061(8) 0.050(6) 0.044(6) -0.015(5) 0.020(5) -0.014(5)
C9B 0.019(4) 0.024(5) 0.041(4) 0.002(4) 0.001(3) -0.001(3)
C10A 0.047(6) 0.053(6) 0.034(5) -0.010(4) 0.011(5) -0.021(5)
C10B 0.023(4) 0.027(5) 0.031(4) 0.000(3) -0.004(3) -0.003(3)
C11A 0.031(5) 0.041(5) 0.031(4) -0.004(4) 0.007(4) -0.013(4)
C11B 0.026(4) 0.051(7) 0.039(5) -0.003(4) -0.004(4) -0.007(4)
C12A 0.032(4) 0.037(5) 0.033(5) 0.001(4) 0.004(4) -0.011(4)
C12B 0.035(5) 0.046(6) 0.029(5) 0.000(4) -0.006(4) -0.003(4)
C13A 0.029(4) 0.028(4) 0.029(4) -0.003(3) 0.001(3) 0.001(4)
C13B 0.038(5) 0.040(6) 0.026(4) 0.000(4) 0.000(4) -0.005(4)
C14A 0.034(5) 0.031(5) 0.032(4) 0.001(4) -0.004(4) -0.004(4)
C14B 0.028(4) 0.026(5) 0.028(4) 0.000(3) 0.002(3) -0.001(4)
C15A 0.032(5) 0.033(5) 0.029(4) 0.000(4) -0.001(4) -0.005(4)
C15B 0.044(6) 0.045(5) 0.031(5) -0.002(4) 0.002(4) 0.009(4)
C16A 0.021(4) 0.036(5) 0.032(4) -0.004(3) 0.002(3) -0.006(4)
C16B 0.028(5) 0.041(5) 0.025(4) 0.003(3) 0.002(3) -0.001(4)
C17A 0.018(4) 0.029(4) 0.026(4) -0.004(3) 0.000(3) -0.003(3)
C17B 0.034(5) 0.036(5) 0.033(5) 0.005(4) -0.002(4) -0.005(4)
C18A 0.016(4) 0.029(4) 0.036(5) -0.004(4) -0.001(3) -0.001(3)
C18B 0.031(5) 0.032(5) 0.044(5) 0.013(4) 0.002(4) -0.008(4)
C19A 0.035(5) 0.024(4) 0.035(5) -0.002(4) -0.006(4) -0.005(4)
C19B 0.036(5) 0.036(5) 0.045(5) 0.008(4) 0.000(4) -0.004(4)
C20A 0.024(4) 0.020(4) 0.036(4) -0.003(3) -0.006(3) 0.006(3)
C20B 0.027(5) 0.026(4) 0.036(5) 0.001(3) 0.001(4) -0.005(3)
C21A 0.017(3) 0.026(4) 0.031(4) -0.007(4) -0.004(3) 0.001(3)
C22A 0.018(3) 0.022(4) 0.030(4) -0.004(3) 0.000(3) -0.001(3)
Zn1T 0.0188(5) 0.0226(6) 0.0244(6) 0.0008(5) 0.0002(4) -0.0014(5)
O1T 0.015(3) 0.037(4) 0.022(3) -0.001(3) 0.002(2) -0.002(3)
O2T 0.015(3) 0.042(4) 0.032(3) -0.003(3) 0.003(2) 0.000(3)
N1S 0.026(3) 0.030(4) 0.039(4) 0.003(3) -0.002(3) 0.002(3)
Fe1S 0.0139(6) 0.0192(7) 0.0235(7) 0.0028(6) -0.0010(5) 0.0016(5)
N1T 0.018(3) 0.030(4) 0.027(4) 0.000(3) 0.005(3) -0.001(3)
N2S 0.023(4) 0.058(6) 0.044(4) 0.004(4) -0.003(3) -0.001(4)
N2T 0.021(3) 0.029(4) 0.022(3) 0.000(3) 0.003(3) -0.003(3)
N3S 0.020(3) 0.040(5) 0.031(4) -0.002(3) 0.002(3) 0.002(3)
N3T 0.028(4) 0.025(4) 0.032(4) -0.001(3) 0.001(3) -0.003(3)
N4S 0.025(4) 0.025(4) 0.038(4) 0.003(3) -0.001(3) 0.003(3)
N4T 0.021(3) 0.029(4) 0.030(4) 0.001(3) 0.003(3) 0.001(3)
N5S 0.027(4) 0.028(4) 0.039(4) 0.003(3) -0.002(3) 0.005(3)
N5T 0.022(3) 0.027(3) 0.025(3) -0.003(3) 0.000(3) 0.001(3)
C1S 0.025(4) 0.034(5) 0.036(5) 0.005(4) -0.002(3) 0.005(4)
C1T 0.024(4) 0.030(5) 0.036(5) 0.005(4) 0.002(4) -0.003(3)
C2S 0.019(4) 0.039(5) 0.043(5) 0.001(4) 0.000(4) 0.006(4)
C2T 0.020(4) 0.043(5) 0.042(6) 0.005(4) 0.006(4) -0.006(4)
C3S 0.031(5) 0.043(5) 0.053(6) 0.004(4) -0.002(4) -0.001(4)
C3T 0.023(4) 0.048(5) 0.040(6) 0.006(4) 0.002(4) 0.003(4)
C4S 0.023(5) 0.038(5) 0.066(6) -0.001(4) -0.003(5) 0.004(4)
C4T 0.024(4) 0.041(5) 0.035(5) 0.000(4) 0.006(4) 0.009(4)
C5S 0.037(6) 0.026(5) 0.062(6) -0.007(4) -0.003(5) 0.002(4)
C5T 0.019(4) 0.030(4) 0.022(4) 0.000(3) 0.000(3) 0.000(3)
C6S 0.042(6) 0.027(4) 0.047(5) -0.003(4) -0.002(5) 0.003(4)
C6T 0.029(4) 0.025(4) 0.037(5) 0.000(4) 0.008(4) 0.002(3)
C7S 0.026(4) 0.035(5) 0.038(5) 0.005(4) -0.007(4) 0.000(4)
C7T 0.021(4) 0.031(4) 0.027(4) 0.006(3) -0.002(3) 0.002(4)
C8S 0.023(4) 0.049(7) 0.046(5) 0.010(5) -0.008(4) -0.008(4)
C8T 0.019(4) 0.046(5) 0.029(4) 0.003(4) -0.003(3) 0.003(4)
C9S 0.026(5) 0.058(8) 0.044(5) -0.001(4) 0.000(4) -0.001(4)
C9T 0.027(5) 0.052(5) 0.031(5) -0.003(4) 0.003(4) -0.005(4)
C10S 0.025(4) 0.036(5) 0.042(5) -0.007(4) 0.003(3) -0.002(4)
C10T 0.038(5) 0.040(5) 0.030(4) -0.007(4) -0.002(4) -0.005(4)
C11S 0.038(5) 0.049(7) 0.042(5) -0.011(4) 0.007(4) -0.007(5)
C11T 0.023(4) 0.028(4) 0.026(4) -0.002(3) 0.002(3) 0.002(3)
C12S 0.040(5) 0.036(6) 0.042(5) -0.010(4) 0.008(4) -0.004(4)
C12T 0.032(4) 0.018(4) 0.034(4) 0.003(3) -0.002(3) -0.006(3)
C13S 0.040(5) 0.042(6) 0.035(5) 0.000(4) 0.004(4) -0.002(4)
C13T 0.028(5) 0.031(4) 0.046(5) 0.004(4) 0.002(4) 0.000(4)
C14S 0.024(4) 0.048(6) 0.030(4) 0.004(4) 0.002(3) 0.002(4)
C14T 0.042(6) 0.025(5) 0.066(7) 0.001(4) -0.001(5) 0.002(4)
C15S 0.042(6) 0.030(4) 0.042(5) 0.000(4) -0.008(4) 0.007(4)
C15T 0.064(8) 0.049(7) 0.076(8) -0.014(6) -0.014(7) 0.003(6)
C16S 0.023(4) 0.027(4) 0.038(4) 0.001(3) 0.000(3) 0.001(3)
C16T 0.051(7) 0.042(5) 0.063(7) -0.014(5) -0.009(6) -0.004(5)
C17S 0.029(5) 0.025(4) 0.045(5) 0.002(4) -0.001(4) -0.005(3)
C17T 0.036(5) 0.036(5) 0.038(5) -0.005(4) -0.007(4) -0.003(4)
C18S 0.031(5) 0.032(5) 0.045(5) 0.004(4) 0.002(4) 0.003(4)
C18T 0.027(4) 0.038(5) 0.040(5) -0.005(4) -0.007(4) -0.004(4)
C19S 0.028(5) 0.030(5) 0.045(5) 0.009(4) 0.004(4) 0.000(4)
C19T 0.037(5) 0.024(4) 0.033(4) 0.005(3) -0.001(4) 0.003(4)
C20S 0.023(4) 0.025(4) 0.044(5) 0.007(4) 0.001(4) 0.000(3)
C20T 0.018(4) 0.031(4) 0.036(5) 0.002(4) 0.000(4) 0.005(3)
C21T 0.020(3) 0.037(5) 0.022(4) 0.000(4) 0.002(3) 0.002(3)
C22T 0.022(4) 0.028(5) 0.024(4) 0.002(3) 0.001(3) 0.005(3)
O26 0.036(4) 0.040(4) 0.038(4) 0.001(3) -0.003(3) 0.001(3)
O25 0.090(7) 0.029(5) 0.056(6) -0.009(4) -0.025(5) 0.005(5)
O27 0.152(14) 0.074(9) 0.094(10) 0.028(8) -0.050(10) -0.032(9)

loop_
_atom_type_symbol
_atom_type_description
_atom_type_scat_dispersion_real
_atom_type_scat_dispersion_imag
_atom_type_scat_source
C C 0.0181 0.0091 'International Tables Vol C Tables 4.2.6.8 and 6.1.1.4'
H H 0.0000 0.0000 'International Tables Vol C Tables 4.2.6.8 and 6.1.1.4'
N N 0.0311 0.0180 'International Tables Vol C Tables 4.2.6.8 and 6.1.1.4'
O O 0.0492 0.0322 'International Tables Vol C Tables 4.2.6.8 and 6.1.1.4'
Cl Cl 0.3639 0.7018 'International Tables Vol C Tables 4.2.6.8 and 6.1.1.4'
Fe Fe -1.1336 3.1974 'International Tables Vol C Tables 4.2.6.8 and 6.1.1.4'
Zn Zn -1.5491 0.6778 'International Tables Vol C Tables 4.2.6.8 and 6.1.1.4'

loop_
_geom_angle_atom_site_label_1
_geom_angle_atom_site_label_2
_geom_angle_atom_site_label_3
_geom_angle
O4 Cl1 O2 109.4(6)
O4 Cl1 O1 110.7(5)
O2 Cl1 O1 109.7(5)
O4 Cl1 O3 109.0(5)
O2 Cl1 O3 108.4(5)
O1 Cl1 O3 109.7(5)
O6 Cl2 O8 112.3(8)
O6 Cl2 O7 108.8(10)
O8 Cl2 O7 108.1(7)
O6 Cl2 O5 112.3(9)
O8 Cl2 O5 111.5(6)
O7 Cl2 O5 103.4(8)
O10 Cl3 O9 110.4(6)
O10 Cl3 O11 109.4(5)
O9 Cl3 O11 109.4(5)
O10 Cl3 O12 110.9(6)
O9 Cl3 O12 109.3(5)
O11 Cl3 O12 107.3(5)
O14 Cl4 O16 116.6(7)
O14 Cl4 O13 114.5(7)
O16 Cl4 O13 115.0(6)
O14 Cl4 O15 100.7(8)
O16 Cl4 O15 104.4(9)
O13 Cl4 O15 102.7(8)
O20 Cl5 O19 108.7(7)
O20 Cl5 O17 108.1(7)
O19 Cl5 O17 109.4(7)
O20 Cl5 O18 110.0(7)
O19 Cl5 O18 111.1(7)
O17 Cl5 O18 109.3(6)
O21 Cl6 O23 109.3(7)
O21 Cl6 O24 111.2(7)
O23 Cl6 O24 110.0(5)
O21 Cl6 O22 110.4(7)
O23 Cl6 O22 106.1(7)
O24 Cl6 O22 109.7(6)
N2A Zn1A N3A 121.1(3)
N2A Zn1A O1A 87.7(3)
N3A Zn1A O1A 94.2(3)
N2A Zn1A N1A 88.9(3)
N3A Zn1A N1A 92.6(3)
O1A Zn1A N1A 173.2(3)
N2A Zn1A N5A 157.1(3)
N3A Zn1A N5A 79.6(3)
O1A Zn1A N5A 80.5(3)
N1A Zn1A N5A 100.7(3)
N2A Zn1A N4A 79.5(3)
N3A Zn1A N4A 158.1(3)
O1A Zn1A N4A 93.9(3)
N1A Zn1A N4A 79.7(3)
N5A Zn1A N4A 81.8(3)
N4B Fe1B N5B 140.7(3)
N4B Fe1B O2A 88.2(3)
N5B Fe1B O2A 88.3(3)
N4B Fe1B N2B 99.9(3)
N5B Fe1B N2B 98.4(3)
O2A Fe1B N2B 156.9(3)
N4B Fe1B N3B 115.3(3)
N5B Fe1B N3B 103.0(3)
O2A Fe1B N3B 82.7(3)
N2B Fe1B N3B 74.3(3)
N4B Fe1B N1B 76.8(3)
N5B Fe1B N1B 74.5(3)
O2A Fe1B N1B 127.3(3)
N2B Fe1B N1B 75.8(3)
N3B Fe1B N1B 149.2(3)
C22A O1A Zn1A 114.0(5)
C22A O2A Fe1B 118.6(6)
C1A N1A C5A 120.5(9)
C1A N1A Zn1A 123.7(7)
C5A N1A Zn1A 114.3(6)
C15B N1B C7B 112.9(8)
C15B N1B C1B 114.2(9)
C7B N1B C1B 108.8(8)
C15B N1B Fe1B 110.3(7)
C7B N1B Fe1B 106.9(6)
C1B N1B Fe1B 103.0(6)
C7A N2A C11A 119.7(9)
C7A N2A Zn1A 128.1(7)
C11A N2A Zn1A 112.1(7)
C9B N2B C8B 123.9(8)
C9B N2B Fe1B 118.2(7)
C8B N2B Fe1B 117.3(6)
C13A N3A C17A 119.6(8)
C13A N3A Zn1A 129.2(7)
C17A N3A Zn1A 111.2(7)
C10B N3B C14B 116.4(9)
C10B N3B Fe1B 114.7(7)
C14B N3B Fe1B 128.8(6)
C12A N4A C19A 114.0(8)
C12A N4A C6A 112.7(8)
C19A N4A C6A 112.4(9)
C12A N4A Zn1A 102.1(6)
C19A N4A Zn1A 104.5(6)
C6A N4A Zn1A 110.3(6)
C20B N4B C16B 118.2(9)
C20B N4B Fe1B 121.9(7)
C16B N4B Fe1B 119.5(7)
C18A N5A C21A 111.9(7)
C18A N5A C20A 115.7(7)
C21A N5A C20A 112.1(7)
C18A N5A Zn1A 101.9(6)
C21A N5A Zn1A 108.1(5)
C20A N5A Zn1A 106.1(6)
C2B N5B C6B 118.5(9)
C2B N5B Fe1B 117.2(7)
C6B N5B Fe1B 123.9(7)
N1A C1A C2A 122.6(10)
N1A C1A H1A 118.7
C2A C1A H1A 118.7
N1B C1B C2B 111.3(9)
N1B C1B H1BA 109.4
C2B C1B H1BA 109.4
N1B C1B H1BB 109.4
C2B C1B H1BB 109.4
H1BA C1B H1BB 108.0
C1A C2A C3A 118.0(10)
C1A C2A H2A 121.0
C3A C2A H2A 121.0
N5B C2B C3B 121.4(12)
N5B C2B C1B 117.0(9)
C3B C2B C1B 121.4(11)
C4A C3A C2A 119.6(10)
C4A C3A H3A 120.2
C2A C3A H3A 120.2
C4B C3B C2B 118.5(12)
C4B C3B H3B 120.8
C2B C3B H3B 120.8
C3A C4A C5A 118.8(11)
C3A C4A H4A 120.6
C5A C4A H4A 120.6
C5B C4B C3B 119.5(12)
C5B C4B H4B 120.3
C3B C4B H4B 120.3
N1A C5A C4A 120.5(10)
N1A C5A C6A 119.7(8)
C4A C5A C6A 119.7(10)
C6B C5B C4B 118.7(13)
C6B C5B H5B 120.7
C4B C5B H5B 120.7
N4A C6A C5A 114.5(9)
N4A C6A H6AA 108.6
C5A C6A H6AA 108.6
N4A C6A H6AB 108.6
C5A C6A H6AB 108.6
H6AA C6A H6AB 107.6
N5B C6B C5B 123.4(12)
N5B C6B H6B 118.3
C5B C6B H6B 118.3
N2A C7A C8A 123.6(11)
N2A C7A H7A 118.2
C8A C7A H7A 118.2
N1B C7B C8B 108.0(8)
N1B C7B H7BA 110.1
C8B C7B H7BA 110.1
N1B C7B H7BB 110.1
C8B C7B H7BB 110.1
H7BA C7B H7BB 108.4
C7A C8A C9A 117.1(12)
C7A C8A H8A 121.4
C9A C8A H8A 121.4
N2B C8B C7B 108.0(8)
N2B C8B H8BA 110.1
C7B C8B H8BA 110.1
N2B C8B H8BB 110.1
C7B C8B H8BB 110.1
H8BA C8B H8BB 108.4
C10A C9A C8A 119.9(12)
C10A C9A H9A 120.1
C8A C9A H9A 120.1
N2B C9B C10B 118.8(9)
N2B C9B H9B 120.6
C10B C9B H9B 120.6
C9A C10A C11A 119.7(12)
C9A C10A H10A 120.1
C11A C10A H10A 120.1
N3B C10B C11B 125.0(10)
N3B C10B C9B 113.1(8)
C11B C10B C9B 121.9(9)
N2A C11A C10A 119.9(11)
N2A C11A C12A 118.1(9)
C10A C11A C12A 122.0(10)
C12B C11B C10B 116.9(10)
C12B C11B H11B 121.5
C10B C11B H11B 121.5
N4A C12A C11A 110.6(8)
N4A C12A H12A 109.5
C11A C12A H12A 109.5
N4A C12A H12B 109.5
C11A C12A H12B 109.5
H12A C12A H12B 108.1
C11B C12B C13B 120.1(10)
C11B C12B H12C 119.9
C13B C12B H12C 119.9
N3A C13A C14A 124.1(9)
N3A C13A H13A 118.0
C14A C13A H13A 118.0
C14B C13B C12B 118.3(10)
C14B C13B H13B 120.9
C12B C13B H13B 120.9
C13A C14A C15A 116.0(10)
C13A C14A H14A 122.0
C15A C14A H14A 122.0
N3B C14B C13B 123.2(10)
N3B C14B H14B 118.4
C13B C14B H14B 118.4
C16A C15A C14A 120.4(10)
C16A C15A H15A 119.8
C14A C15A H15A 119.8
N1B C15B C16B 113.6(9)
N1B C15B H15B 108.8
C16B C15B H15B 108.8
N1B C15B H15C 108.8
C16B C15B H15C 108.8
H15B C15B H15C 107.7
C15A C16A C17A 120.3(10)
C15A C16A H16A 119.8
C17A C16A H16A 119.9
N4B C16B C17B 122.5(11)
N4B C16B C15B 119.1(9)
C17B C16B C15B 118.4(10)
N3A C17A C16A 119.5(9)
N3A C17A C18A 116.8(8)
C16A C17A C18A 123.6(9)
C18B C17B C16B 117.6(11)
C18B C17B H17B 121.2
C16B C17B H17B 121.2
C17A C18A N5A 112.3(8)
C17A C18A H18A 109.2
N5A C18A H18A 109.2
C17A C18A H18B 109.2
N5A C18A H18B 109.2
H18A C18A H18B 107.9
C19B C18B C17B 119.5(11)
C19B C18B H18C 120.3
C17B C18B H18C 120.3
N4A C19A C20A 111.4(8)
N4A C19A H19A 109.3
C20A C19A H19A 109.3
N4A C19A H19B 109.3
C20A C19A H19B 109.3
H19A C19A H19B 108.0
C20B C19B C18B 119.4(11)
C20B C19B H19C 120.3
C18B C19B H19C 120.3
N5A C20A C19A 110.3(8)
N5A C20A H20A 109.6
C19A C20A H20A 109.6
N5A C20A H20B 109.6
C19A C20A H20B 109.6
H20A C20A H20B 108.1
N4B C20B C19B 122.8(10)
N4B C20B H20C 118.6
C19B C20B H20C 118.6
N5A C21A C22A 113.9(7)
N5A C21A H21A 108.8
C22A C21A H21A 108.8
N5A C21A H21B 108.8
C22A C21A H21B 108.8
H21A C21A H21B 107.7
O1A C22A O2A 123.2(8)
O1A C22A C21A 121.2(8)
O2A C22A C21A 115.6(8)
O1T Zn1T N2T 87.9(3)
O1T Zn1T N3T 91.9(3)
N2T Zn1T N3T 122.1(3)
O1T Zn1T N1T 173.7(3)
N2T Zn1T N1T 89.5(3)
N3T Zn1T N1T 94.4(3)
O1T Zn1T N5T 80.3(3)
N2T Zn1T N5T 155.6(3)
N3T Zn1T N5T 79.8(3)
N1T Zn1T N5T 100.0(3)
O1T Zn1T N4T 94.4(3)
N2T Zn1T N4T 78.6(3)
N3T Zn1T N4T 158.6(3)
N1T Zn1T N4T 79.5(3)
N5T Zn1T N4T 81.2(3)
C22T O1T Zn1T 116.8(5)
C22T O2T Fe1S 119.9(6)
C1S N1S C7S 110.7(8)
C1S N1S C15S 113.3(9)
C7S N1S C15S 113.5(9)
C1S N1S Fe1S 102.9(6)
C7S N1S Fe1S 106.5(6)
C15S N1S Fe1S 109.1(6)
N5S Fe1S N4S 137.1(3)
N5S Fe1S O2T 83.6(3)
N4S Fe1S O2T 89.4(3)
N5S Fe1S N2S 102.7(4)
N4S Fe1S N2S 98.7(4)
O2T Fe1S N2S 159.2(3)
N5S Fe1S N3S 120.7(4)
N4S Fe1S N3S 100.7(3)
O2T Fe1S N3S 84.9(3)
N2S Fe1S N3S 74.8(3)
N5S Fe1S N1S 74.6(3)
N4S Fe1S N1S 76.6(3)
O2T Fe1S N1S 127.4(3)
N2S Fe1S N1S 73.4(3)
N3S Fe1S N1S 147.2(3)
C5T N1T C1T 118.6(8)
C5T N1T Zn1T 115.9(6)
C1T N1T Zn1T 124.9(7)
C9S N2S C8S 122.5(9)
C9S N2S Fe1S 116.4(8)
C8S N2S Fe1S 120.6(7)
C7T N2T C11T 118.9(9)
C7T N2T Zn1T 128.2(7)
C11T N2T Zn1T 112.7(6)
C10S N3S C14S 117.8(10)
C10S N3S Fe1S 115.2(7)
C14S N3S Fe1S 126.4(7)
C13T N3T C17T 120.0(10)
C13T N3T Zn1T 128.1(7)
C17T N3T Zn1T 111.0(7)
C16S N4S C20S 120.4(9)
C16S N4S Fe1S 119.9(7)
C20S N4S Fe1S 119.6(7)
C6T N4T C12T 112.1(8)
C6T N4T C19T 112.5(8)
C12T N4T C19T 113.6(8)
C6T N4T Zn1T 110.2(6)
C12T N4T Zn1T 102.1(6)
C19T N4T Zn1T 105.6(6)
C6S N5S C2S 117.5(10)
C6S N5S Fe1S 123.8(8)
C2S N5S Fe1S 118.3(8)
C20T N5T C18T 115.2(8)
C20T N5T C21T 113.3(8)
C18T N5T C21T 110.7(8)
C20T N5T Zn1T 106.2(6)
C18T N5T Zn1T 102.3(6)
C21T N5T Zn1T 108.2(5)
N1S C1S C2S 109.5(9)
N1S C1S H1SA 109.8
C2S C1S H1SA 109.8
N1S C1S H1SB 109.8
C2S C1S H1SB 109.8
H1SA C1S H1SB 108.2
N1T C1T C2T 123.0(10)
N1T C1T H1T 118.5
C2T C1T H1T 118.5
N5S C2S C3S 121.3(11)
N5S C2S C1S 116.6(10)
C3S C2S C1S 122.0(10)
C1T C2T C3T 117.6(10)
C1T C2T H2T 121.2
C3T C2T H2T 121.2
C4S C3S C2S 119.6(12)
C4S C3S H3S 120.2
C2S C3S H3S 120.2
C4T C3T C2T 119.5(10)
C4T C3T H3T 120.3
C2T C3T H3T 120.3
C5S C4S C3S 120.2(12)
C5S C4S H4S 119.9
C3S C4S H4S 119.9
C5T C4T C3T 119.1(10)
C5T C4T H4T 120.4
C3T C4T H4T 120.4
C4S C5S C6S 116.8(11)
C4S C5S H5S 121.6
C6S C5S H5S 121.6
N1T C5T C4T 122.0(9)
N1T C5T C6T 118.7(8)
C4T C5T C6T 119.3(9)
N5S C6S C5S 124.4(12)
N5S C6S H6S 117.8
C5S C6S H6S 117.8
N4T C6T C5T 115.0(8)
N4T C6T H6TA 108.5
C5T C6T H6TA 108.5
N4T C6T H6TB 108.5
C5T C6T H6TB 108.5
H6TA C6T H6TB 107.5
N1S C7S C8S 111.5(9)
N1S C7S H7SA 109.3
C8S C7S H7SA 109.3
N1S C7S H7SB 109.3
C8S C7S H7SB 109.3
H7SA C7S H7SB 108.0
N2T C7T C8T 123.1(10)
N2T C7T H7T 118.4
C8T C7T H7T 118.4
N2S C8S C7S 108.7(8)
N2S C8S H8SA 109.9
C7S C8S H8SA 109.9
N2S C8S H8SB 109.9
C7S C8S H8SB 109.9
H8SA C8S H8SB 108.3
C9T C8T C7T 118.6(10)
C9T C8T H8T 120.7
C7T C8T H8T 120.7
N2S C9S C10S 118.2(10)
N2S C9S H9S 120.9
C10S C9S H9S 120.9
C8T C9T C10T 119.0(10)
C8T C9T H9T 120.5
C10T C9T H9T 120.5
N3S C10S C11S 122.9(11)
N3S C10S C9S 115.2(10)
C11S C10S C9S 121.9(10)
C11T C10T C9T 118.9(11)
C11T C10T H10T 120.6
C9T C10T H10T 120.6
C12S C11S C10S 119.4(11)
C12S C11S H11S 120.3
C10S C11S H11S 120.3
N2T C11T C10T 121.6(10)
N2T C11T C12T 116.7(9)
C10T C11T C12T 121.7(10)
C11S C12S C13S 118.6(11)
C11S C12S H12S 120.7
C13S C12S H12S 120.7
N4T C12T C11T 110.5(8)
N4T C12T H12D 109.6
C11T C12T H12D 109.6
N4T C12T H12E 109.6
C11T C12T H12E 109.6
H12D C12T H12E 108.1
C12S C13S C14S 119.1(11)
C12S C13S H13S 120.4
C14S C13S H13S 120.4
N3T C13T C14T 121.9(11)
N3T C13T H13T 119.1
C14T C13T H13T 119.1
N3S C14S C13S 122.1(10)
N3S C14S H14S 118.9
C13S C14S H14S 118.9
C15T C14T C13T 119.3(12)
C15T C14T H14T 120.4
C13T C14T H14T 120.4
N1S C15S C16S 113.3(9)
N1S C15S H15D 108.9
C16S C15S H15D 108.9
N1S C15S H15E 108.9
C16S C15S H15E 108.9
H15D C15S H15E 107.7
C14T C15T C16T 119.4(14)
C14T C15T H15T 120.3
C16T C15T H15T 120.3
N4S C16S C17S 120.4(10)
N4S C16S C15S 120.3(9)
C17S C16S C15S 119.2(10)
C17T C16T C15T 118.4(13)
C17T C16T H16T 120.8
C15T C16T H16T 120.8
C18S C17S C16S 119.4(11)
C18S C17S H17S 120.3
C16S C17S H17S 120.3
N3T C17T C16T 121.0(11)
N3T C17T C18T 116.7(10)
C16T C17T C18T 122.4(11)
C17S C18S C19S 119.7(11)
C17S C18S H18S 120.2
C19S C18S H18S 120.2
N5T C18T C17T 109.2(8)
N5T C18T H18D 109.8
C17T C18T H18D 109.8
N5T C18T H18E 109.8
C17T C18T H18E 109.8
H18D C18T H18E 108.3
C20S C19S C18S 118.4(10)
C20S C19S H19S 120.8
C18S C19S H19S 120.8
N4T C19T C20T 109.7(8)
N4T C19T H19D 109.7
C20T C19T H19D 109.7
N4T C19T H19E 109.7
C20T C19T H19E 109.7
H19D C19T H19E 108.2
N4S C20S C19S 121.5(11)
N4S C20S H20S 119.2
C19S C20S H20S 119.2
N5T C20T C19T 109.8(8)
N5T C20T H20D 109.7
C19T C20T H20D 109.7
N5T C20T H20E 109.7
C19T C20T H20E 109.7
H20D C20T H20E 108.2
N5T C21T C22T 114.3(7)
N5T C21T H21C 108.7
C22T C21T H21C 108.7
N5T C21T H21D 108.7
C22T C21T H21D 108.7
H21C C21T H21D 107.6
O2T C22T O1T 124.9(8)
O2T C22T C21T 115.9(8)
O1T C22T C21T 119.2(8)

loop_
_geom_bond_atom_site_label_1
_geom_bond_atom_site_label_2
_geom_bond_distance
Cl1 O4 1.418(8)
Cl1 O2 1.431(8)
Cl1 O1 1.437(7)
Cl1 O3 1.442(7)
Cl2 O6 1.361(11)
Cl2 O8 1.401(9)
Cl2 O7 1.424(11)
Cl2 O5 1.440(9)
Cl3 O10 1.412(9)
Cl3 O9 1.422(8)
Cl3 O11 1.424(8)
Cl3 O12 1.444(9)
Cl4 O14 1.383(9)
Cl4 O16 1.384(9)
Cl4 O13 1.423(10)
Cl4 O15 1.493(13)
Cl5 O20 1.412(9)
Cl5 O19 1.417(10)
Cl5 O17 1.427(10)
Cl5 O18 1.432(9)
Cl6 O21 1.398(11)
Cl6 O23 1.428(9)
Cl6 O24 1.434(8)
Cl6 O22 1.438(10)
Zn1A N2A 2.113(8)
Zn1A N3A 2.116(8)
Zn1A O1A 2.121(6)
Zn1A N1A 2.143(8)
Zn1A N5A 2.187(8)
Zn1A N4A 2.220(9)
Fe1B N4B 2.105(9)
Fe1B N5B 2.115(9)
Fe1B O2A 2.126(6)
Fe1B N2B 2.136(8)
Fe1B N3B 2.214(8)
Fe1B N1B 2.339(9)
O1A C22A 1.252(12)
O2A C22A 1.267(11)
N1A C1A 1.322(12)
N1A C5A 1.340(13)
N1B C15B 1.470(14)
N1B C7B 1.472(12)
N1B C1B 1.477(14)
N2A C7A 1.332(14)
N2A C11A 1.332(14)
N2B C9B 1.246(13)
N2B C8B 1.460(13)
N3A C13A 1.319(13)
N3A C17A 1.375(12)
N3B C10B 1.350(12)
N3B C14B 1.360(12)
N4A C12A 1.472(13)
N4A C19A 1.473(13)
N4A C6A 1.477(13)
N4B C20B 1.342(13)
N4B C16B 1.345(13)
N5A C18A 1.474(12)
N5A C21A 1.477(11)
N5A C20A 1.484(12)
N5B C2B 1.334(13)
N5B C6B 1.348(14)
C1A C2A 1.375(14)
C1A H1A 0.9500
C1B C2B 1.487(17)
C1B H1BA 0.9900
C1B H1BB 0.9900
C2A C3A 1.389(17)
C2A H2A 0.9500
C2B C3B 1.409(15)
C3A C4A 1.384(16)
C3A H3A 0.9500
C3B C4B 1.39(2)
C3B H3B 0.9500
C4A C5A 1.392(14)
C4A H4A 0.9500
C4B C5B 1.378(19)
C4B H4B 0.9500
C5A C6A 1.504(15)
C5B C6B 1.364(15)
C5B H5B 0.9500
C6A H6AA 0.9900
C6A H6AB 0.9900
C6B H6B 0.9500
C7A C8A 1.379(15)
C7A H7A 0.9500
C7B C8B 1.545(14)
C7B H7BA 0.9900
C7B H7BB 0.9900
C8A C9A 1.385(19)
C8A H8A 0.9500
C8B H8BA 0.9900
C8B H8BB 0.9900
C9A C10A 1.369(19)
C9A H9A 0.9500
C9B C10B 1.492(14)
C9B H9B 0.9500
C10A C11A 1.408(15)
C10A H10A 0.9500
C10B C11B 1.386(14)
C11A C12A 1.509(16)
C11B C12B 1.381(16)
C11B H11B 0.9500
C12A H12A 0.9900
C12A H12B 0.9900
C12B C13B 1.404(16)
C12B H12C 0.9500
C13A C14A 1.400(14)
C13A H13A 0.9500
C13B C14B 1.378(14)
C13B H13B 0.9500
C14A C15A 1.406(15)
C14A H14A 0.9500
C14B H14B 0.9500
C15A C16A 1.368(15)
C15A H15A 0.9500
C15B C16B 1.508(16)
C15B H15B 0.9900
C15B H15C 0.9900
C16A C17A 1.395(14)
C16A H16A 0.9500
C16B C17B 1.390(15)
C17A C18A 1.463(14)
C17B C18B 1.388(16)
C17B H17B 0.9500
C18A H18A 0.9900
C18A H18B 0.9900
C18B C19B 1.381(17)
C18B H18C 0.9500
C19A C20A 1.487(15)
C19A H19A 0.9900
C19A H19B 0.9900
C19B C20B 1.351(15)
C19B H19C 0.9500
C20A H20A 0.9900
C20A H20B 0.9900
C20B H20C 0.9500
C21A C22A 1.520(12)
C21A H21A 0.9900
C21A H21B 0.9900
Zn1T O1T 2.104(6)
Zn1T N2T 2.121(8)
Zn1T N3T 2.123(9)
Zn1T N1T 2.128(7)
Zn1T N5T 2.190(8)
Zn1T N4T 2.222(9)
O1T C22T 1.267(11)
O2T C22T 1.236(11)
O2T Fe1S 2.136(6)
N1S C1S 1.470(13)
N1S C7S 1.470(13)
N1S C15S 1.478(14)
N1S Fe1S 2.369(9)
Fe1S N5S 2.087(9)
Fe1S N4S 2.089(9)
Fe1S N2S 2.170(9)
Fe1S N3S 2.171(9)
N1T C5T 1.341(13)
N1T C1T 1.351(13)
N2S C9S 1.254(15)
N2S C8S 1.452(14)
N2T C7T 1.328(12)
N2T C11T 1.347(13)
N3S C10S 1.326(13)
N3S C14S 1.351(13)
N3T C13T 1.336(14)
N3T C17T 1.352(13)
N4S C16S 1.334(14)
N4S C20S 1.345(13)
N4T C6T 1.470(12)
N4T C12T 1.472(12)
N4T C19T 1.483(13)
N5S C6S 1.319(14)
N5S C2S 1.345(14)
N5T C20T 1.462(12)
N5T C18T 1.468(13)
N5T C21T 1.498(11)
C1S C2S 1.514(16)
C1S H1SA 0.9900
C1S H1SB 0.9900
C1T C2T 1.390(14)
C1T H1T 0.9500
C2S C3S 1.395(17)
C2T C3T 1.393(16)
C2T H2T 0.9500
C3S C4S 1.367(17)
C3S H3S 0.9500
C3T C4T 1.393(16)
C3T H3T 0.9500
C4S C5S 1.356(18)
C4S H4S 0.9500
C4T C5T 1.386(13)
C4T H4T 0.9500
C5S C6S 1.411(16)
C5S H5S 0.9500
C5T C6T 1.512(13)
C6S H6S 0.9500
C6T H6TA 0.9900
C6T H6TB 0.9900
C7S C8S 1.500(15)
C7S H7SA 0.9900
C7S H7SB 0.9900
C7T C8T 1.385(14)
C7T H7T 0.9500
C8S H8SA 0.9900
C8S H8SB 0.9900
C8T C9T 1.374(16)
C8T H8T 0.9500
C9S C10S 1.478(16)
C9S H9S 0.9500
C9T C10T 1.399(16)
C9T H9T 0.9500
C10S C11S 1.379(16)
C10T C11T 1.388(14)
C10T H10T 0.9500
C11S C12S 1.370(17)
C11S H11S 0.9500
C11T C12T 1.504(14)
C12S C13S 1.375(17)
C12S H12S 0.9500
C12T H12D 0.9900
C12T H12E 0.9900
C13S C14S 1.383(15)
C13S H13S 0.9500
C13T C14T 1.380(16)
C13T H13T 0.9500
C14S H14S 0.9500
C14T C15T 1.38(2)
C14T H14T 0.9500
C15S C16S 1.500(14)
C15S H15D 0.9900
C15S H15E 0.9900
C15T C16T 1.40(2)
C15T H15T 0.9500
C16S C17S 1.396(15)
C16T C17T 1.395(17)
C16T H16T 0.9500
C17S C18S 1.368(15)
C17S H17S 0.9500
C17T C18T 1.491(16)
C18S C19S 1.390(16)
C18S H18S 0.9500
C18T H18D 0.9900
C18T H18E 0.9900
C19S C20S 1.379(15)
C19S H19S 0.9500
C19T C20T 1.510(14)
C19T H19D 0.9900
C19T H19E 0.9900
C20S H20S 0.9500
C20T H20D 0.9900
C20T H20E 0.9900
C21T C22T 1.521(12)
C21T H21C 0.9900
C21T H21D 0.9900
